data_9005421
loop_
_publ_author_name
'Troitzsch, U.'
'Ellis, D. J.'
'Thompson, J.'
'Fitz-Gerald J'

_publ_section_title
;
 Crystal structural changes in titanite along the join TiO-AlF
 Sample: AlF100
;
_journal_name_full 'European Journal of Mineralogy'
_journal_page_first 955
_journal_page_last 965
_journal_volume 11
_journal_year 1999
_chemical_formula_sum 'Al Ca F O4 Si'
_chemical_name_mineral Titanite
_space_group_IT_number 15
_symmetry_space_group_name_Hall '-A 2ya'
_symmetry_space_group_name_H-M 'A 1 2/a 1'
_cell_angle_alpha 90
_cell_angle_beta 114.683
_cell_angle_gamma 90
_cell_length_a 6.9157
_cell_length_b 8.5076
_cell_length_c 6.4391
_cell_formula_units_Z 4
_cell_volume 344.236
_database_code_amcsd 0006806
_exptl_crystal_density_diffrn 3.437
_cod_original_formula_sum 'Ca Al Si F O4'
_cod_database_code 9005421

loop_
_space_group_symop_operation_xyz
x,y,z
x,1/2+y,1/2+z
1/2+x,-y,z
1/2+x,1/2-y,1/2+z
1/2-x,y,-z
1/2-x,1/2+y,1/2-z
-x,-y,-z
-x,1/2-y,1/2-z

loop_
_atom_site_label
_atom_site_fract_x
_atom_site_fract_y
_atom_site_fract_z
_atom_site_U_iso_or_equiv
Ca 0.25000 0.16420 0.00000 0.01697
Aloct 0.50000 0.00000 0.50000 0.01773
Si 0.75000 0.18670 0.00000 0.01305
F1 0.75000 0.06940 0.50000 0.00709
O2 0.90480 0.06620 0.18770 0.00709
O3 0.38980 0.20200 0.40540 0.00709

loop_
_cod_related_entry_id
_cod_related_entry_database
_cod_related_entry_code
1 AMCSD 0006806
